data_4000707
loop_
_publ_author_name
'Massin, Julien'
'Dayoub, Wissam'
'Mulatier, Jean-Christophe'
'Aronica, Christophe'
'Bretonni\`ere, Yann'
'Andraud, Chantal'

_publ_section_title
;
 Near-Infrared Solid-State Emitters Based on Isophorone: Synthesis,
 Crystal Structure and Spectroscopic Properties.&#x2020;
;
_journal_issue 3
_journal_name_full 'Chemistry of Materials'
_journal_page_first 862
_journal_paper_doi 10.1021/cm102165r
_journal_volume 23
_journal_year 2011
_chemical_formula_moiety 'C23 H26 N6'
_chemical_formula_sum 'C23 H26 N6'
_chemical_formula_weight 386.50
_space_group_IT_number 2
_symmetry_cell_setting triclinic
_symmetry_space_group_name_Hall '-P 1'
_symmetry_space_group_name_H-M 'P -1'
_atom_sites_solution_hydrogens geom
_atom_sites_solution_primary direct
_audit_creation_date 09-04-01
_audit_creation_method CRYSTALS_ver_12.86
_cell_angle_alpha 96.328(5)
_cell_angle_beta 93.545(5)
_cell_angle_gamma 95.462(5)
_cell_formula_units_Z 2
_cell_length_a 7.671(5)
_cell_length_b 8.752(5)
_cell_length_c 16.741(5)
_cell_measurement_reflns_used 0
_cell_measurement_temperature 293
_cell_measurement_theta_max 0
_cell_measurement_theta_min 0
_cell_volume 1109.0(10)
_computing_cell_refinement 'USER DEFINED CELL REFINEMENT'
_computing_data_collection 'USER DEFINED DATA COLLECTION'
_computing_data_reduction 'USER DEFINED DATA REDUCTION'
_computing_molecular_graphics 'CAMERON (Watkin et al., 1996)'
_computing_publication_material 'CRYSTALS (Betteridge et al., 2003)'
_computing_structure_refinement 'CRYSTALS (Betteridge et al., 2003)'
_computing_structure_solution 'SHELXS 86 (Sheldrick, 1986)'
_diffrn_ambient_temperature 293
_diffrn_measured_fraction_theta_full 0.992
_diffrn_measured_fraction_theta_max 0.821
_diffrn_measurement_device Unknown
_diffrn_measurement_device_type Serial
_diffrn_measurement_method \w/2\q
_diffrn_radiation_monochromator graphite
_diffrn_radiation_type 'Mo K\a'
_diffrn_radiation_wavelength 0.71069
_diffrn_reflns_av_R_equivalents 0.044
_diffrn_reflns_limit_h_max 10
_diffrn_reflns_limit_h_min -10
_diffrn_reflns_limit_k_max 7
_diffrn_reflns_limit_k_min -11
_diffrn_reflns_limit_l_max 22
_diffrn_reflns_limit_l_min -21
_diffrn_reflns_number 8444
_diffrn_reflns_theta_full 25.442
_diffrn_reflns_theta_max 29.584
_diffrn_reflns_theta_min 3.377
_diffrn_standards_number 0
_exptl_absorpt_coefficient_mu 0.072
_exptl_absorpt_correction_T_max 1.0000
_exptl_absorpt_correction_T_min 1.0000
_exptl_absorpt_correction_type none
_exptl_crystal_colour red
_exptl_crystal_density_diffrn 1.157
_exptl_crystal_density_method 'not measured'
_exptl_crystal_description plate
_exptl_crystal_F_000 412
_exptl_crystal_size_max 0.1
_exptl_crystal_size_mid 0.1
_exptl_crystal_size_min 0.1
_refine_diff_density_max 0.61
_refine_diff_density_min -0.32
_refine_ls_extinction_method None
_refine_ls_goodness_of_fit_ref 0.7382
_refine_ls_hydrogen_treatment noref
_refine_ls_matrix_type full
_refine_ls_number_parameters 262
_refine_ls_number_reflns 1997
_refine_ls_number_restraints 0
_refine_ls_R_factor_all 0.1441
_refine_ls_R_factor_gt 0.0870
_refine_ls_shift/su_max 0.000116
_refine_ls_structure_factor_coef F
_refine_ls_weighting_details
;
 Method, part 1, Chebychev polynomial, (Watkin, 1994, Prince, 1982) 
 [weight] = 1.0/[A~0~*T~0~(x)+A~1~*T~1~(x) ... +A~n-1~]*T~n-1~(x)] 
 where A~i~ are the Chebychev coefficients listed below and x= Fcalc/Fmax 
 Method = Robust Weighting (Prince, 1982) 
 W = [weight] * [1-(deltaF/6*sigmaF)^2^]^2^ 
 A~i~ are: 
 16.4 6.61 11.3 
;
_refine_ls_weighting_scheme calc
_refine_ls_wR_factor_all 0.1088
_refine_ls_wR_factor_gt 0.0992
_refine_ls_wR_factor_ref 0.0989
_reflns_limit_h_max 9
_reflns_limit_h_min -10
_reflns_limit_k_max 11
_reflns_limit_k_min -11
_reflns_limit_l_max 22
_reflns_limit_l_min 0
_reflns_number_gt 2317
_reflns_number_total 5118
_reflns_threshold_expression I>2.0\s(I)
_oxford_diffrn_Wilson_B_factor 0.00
_oxford_diffrn_Wilson_scale 0.00
_oxford_refine_ls_r_factor_ref 0.0827
_oxford_refine_ls_scale 6.40(3)
_oxford_reflns_number_all 5110
_oxford_reflns_threshold_expression_ref I>3.0\s(I)
_oxford_structure_analysis_title 'jm78 in P -1'
_cod_data_source_file cm102165r_si_006.cif
_cod_data_source_block JMazide
_cod_depositor_comments
;
The following automatic conversions were performed:

'_symmetry_cell_setting' value 'Triclinic' changed to 'triclinic'
according to /home/saulius/struct/CIF-dictionaries/cif_core.dic
dictionary named 'cif_core.dic' version 2.4.1 from 2010-06-29.

Automatic conversion script
Id: cif_fix_values 1715 2011-07-08 13:25:40Z adriana 
;
_cod_original_sg_symbol_H-M 'P -1 '
_cod_database_code 4000707

loop_
_symmetry_equiv_pos_as_xyz
x,y,z
-x,-y,-z

loop_
_atom_site_label
_atom_site_type_symbol
_atom_site_fract_x
_atom_site_fract_y
_atom_site_fract_z
_atom_site_U_iso_or_equiv
_atom_site_occupancy
_atom_site_adp_type
C1 C 0.0873(5) 0.2619(5) 0.5452(2) 0.0514 1.0000 Uani
C2 C -0.2888(6) 0.2856(5) 0.1803(2) 0.0561 1.0000 Uani
N3 N -0.3814(5) 0.2702(5) 0.1064(2) 0.0693 1.0000 Uani
C4 C 0.0119(5) 0.3146(5) 0.4061(2) 0.0554 1.0000 Uani
C5 C 0.1369(5) 0.2053(5) 0.6838(2) 0.0609 1.0000 Uani
C6 C -0.0954(5) 0.3061(5) 0.3317(2) 0.0528 1.0000 Uani
C7 C -0.2637(6) 0.2265(5) 0.3175(2) 0.0591 1.0000 Uani
C8 C -0.1231(6) 0.3690(5) 0.1946(2) 0.0627 1.0000 Uani
C9 C -0.0275(5) 0.2511(5) 0.4732(2) 0.0573 1.0000 Uani
C10 C 0.3974(5) 0.2970(5) 0.6113(2) 0.0519 1.0000 Uani
C11 C 0.2666(5) 0.3489(5) 0.5498(2) 0.0542 1.0000 Uani
C12 C -0.3574(6) 0.2143(5) 0.2444(3) 0.0604 1.0000 Uani
C13 C 0.0317(5) 0.1962(5) 0.6099(3) 0.0628 1.0000 Uani
C14 C -0.0304(5) 0.3781(5) 0.2679(2) 0.0597 1.0000 Uani
C15 C 0.3136(6) 0.2959(6) 0.6912(3) 0.0664 1.0000 Uani
C16 C 0.5648(6) 0.4108(6) 0.6220(3) 0.0770 1.0000 Uani
C17 C 0.4483(6) 0.1379(6) 0.5812(3) 0.0714 1.0000 Uani
C18 C 0.0775(7) 0.1389(7) 0.7474(3) 0.0788 1.0000 Uani
C19 C -0.5426(6) 0.1653(6) 0.0886(3) 0.0755 1.0000 Uani
C20 C -0.3173(7) 0.3550(6) 0.0419(3) 0.0756 1.0000 Uani
C21 C 0.1819(8) 0.1477(8) 0.8224(4) 0.0993 1.0000 Uani
C22 C -0.1874(8) 0.2698(8) -0.0058(3) 0.0984 1.0000 Uani
C23 C -0.0932(9) 0.0547(9) 0.7430(4) 0.1089 1.0000 Uani
N24 N -0.2292(9) -0.0094(10) 0.7380(5) 0.1734 1.0000 Uani
N25 N 0.2644(9) 0.1570(9) 0.8809(3) 0.1451 1.0000 Uani
C26 C -0.7049(8) 0.2387(9) 0.1090(4) 0.1143 1.0000 Uani
N27 N -0.1287(8) 0.3602(8) -0.0712(4) 0.1354 1.0000 Uani
N28 N -0.2299(10) 0.3525(9) -0.1305(4) 0.1443 1.0000 Uani
N29 N -0.3148(15) 0.3671(13) -0.1816(5) 0.2521 1.0000 Uani
H41 H 0.1251 0.3721 0.4082 0.0669 1.0000 Uiso
H71 H -0.3161 0.1779 0.3598 0.0717 1.0000 Uiso
H81 H -0.0729 0.4194 0.1523 0.0766 1.0000 Uiso
H91 H -0.1402 0.1925 0.4732 0.0683 1.0000 Uiso
H112 H 0.2532 0.4586 0.5636 0.0689 1.0000 Uiso
H111 H 0.3116 0.3350 0.4960 0.0687 1.0000 Uiso
H121 H -0.4708 0.1574 0.2368 0.0735 1.0000 Uiso
H131 H -0.0809 0.1421 0.6052 0.0774 1.0000 Uiso
H141 H 0.0814 0.4364 0.2767 0.0716 1.0000 Uiso
H151 H 0.3906 0.2539 0.7307 0.0818 1.0000 Uiso
H152 H 0.3003 0.4053 0.7132 0.0818 1.0000 Uiso
H161 H 0.6547 0.3767 0.6580 0.1130 1.0000 Uiso
H162 H 0.5370 0.5135 0.6428 0.1132 1.0000 Uiso
H163 H 0.6138 0.4164 0.5690 0.1133 1.0000 Uiso
H172 H 0.5223 0.0975 0.6204 0.1094 1.0000 Uiso
H171 H 0.3443 0.0616 0.5688 0.1091 1.0000 Uiso
H173 H 0.5120 0.1415 0.5338 0.1094 1.0000 Uiso
H192 H -0.5378 0.0733 0.1184 0.0917 1.0000 Uiso
H191 H -0.5525 0.1295 0.0314 0.0915 1.0000 Uiso
H201 H -0.4168 0.3677 0.0056 0.0954 1.0000 Uiso
H202 H -0.2614 0.4600 0.0641 0.0956 1.0000 Uiso
H221 H -0.2495 0.1695 -0.0312 0.1248 1.0000 Uiso
H222 H -0.0876 0.2496 0.0294 0.1241 1.0000 Uiso
H262 H -0.8096 0.1722 0.0911 0.1751 1.0000 Uiso
H261 H -0.7044 0.2627 0.1675 0.1751 1.0000 Uiso
H263 H -0.7118 0.3418 0.0874 0.1743 1.0000 Uiso

loop_
_atom_site_aniso_label
_atom_site_aniso_U_11
_atom_site_aniso_U_22
_atom_site_aniso_U_33
_atom_site_aniso_U_23
_atom_site_aniso_U_13
_atom_site_aniso_U_12
C1 0.046(2) 0.060(3) 0.048(2) 0.0103(18) -0.0026(18) -0.0020(18)
C2 0.057(2) 0.064(3) 0.046(2) 0.0069(19) -0.0033(19) 0.001(2)
N3 0.062(2) 0.092(3) 0.052(2) 0.0193(19) -0.0069(18) -0.005(2)
C4 0.050(2) 0.060(3) 0.053(2) 0.0100(19) -0.0035(19) -0.0091(18)
C5 0.051(2) 0.085(3) 0.050(2) 0.018(2) 0.009(2) 0.012(2)
C6 0.049(2) 0.061(3) 0.046(2) 0.0094(18) -0.0009(19) -0.0062(19)
C7 0.057(3) 0.067(3) 0.053(3) 0.021(2) 0.000(2) -0.012(2)
C8 0.058(3) 0.080(3) 0.048(2) 0.017(2) 0.003(2) -0.009(2)
C9 0.049(2) 0.067(3) 0.053(3) 0.011(2) -0.003(2) -0.0066(19)
C10 0.044(2) 0.062(3) 0.048(2) 0.0109(18) -0.0002(17) -0.0033(18)
C11 0.049(2) 0.061(3) 0.051(2) 0.0128(19) -0.0035(18) -0.0050(19)
C12 0.055(2) 0.068(3) 0.055(3) 0.012(2) -0.007(2) -0.011(2)
C13 0.047(2) 0.085(3) 0.057(3) 0.025(2) 0.002(2) -0.004(2)
C14 0.049(2) 0.076(3) 0.050(2) 0.010(2) -0.0012(19) -0.018(2)
C15 0.061(3) 0.088(3) 0.049(2) 0.008(2) -0.005(2) 0.005(2)
C16 0.059(3) 0.091(4) 0.076(3) 0.014(3) -0.014(2) -0.017(2)
C17 0.061(3) 0.072(3) 0.083(3) 0.015(2) 0.013(2) 0.008(2)
C18 0.065(3) 0.122(4) 0.059(3) 0.038(3) 0.012(2) 0.021(3)
C19 0.065(3) 0.103(4) 0.055(3) 0.009(2) -0.012(2) 0.004(3)
C20 0.068(3) 0.108(4) 0.053(3) 0.025(3) -0.005(2) 0.002(3)
C21 0.093(4) 0.155(6) 0.062(3) 0.039(3) 0.015(3) 0.038(4)
C22 0.088(4) 0.144(5) 0.064(3) 0.016(3) 0.006(3) 0.013(4)
C23 0.074(4) 0.170(6) 0.100(4) 0.085(4) 0.021(3) 0.011(4)
N24 0.086(4) 0.260(9) 0.197(7) 0.161(7) 0.011(4) -0.025(5)
N25 0.158(6) 0.231(7) 0.059(3) 0.040(4) -0.005(3) 0.069(5)
C26 0.073(4) 0.158(6) 0.119(5) 0.045(5) 0.004(4) 0.019(4)
N27 0.104(4) 0.198(7) 0.099(4) 0.028(4) 0.005(4) -0.021(4)
N28 0.125(5) 0.206(7) 0.089(4) 0.021(4) -0.016(4) -0.042(5)
N29 0.273(12) 0.319(13) 0.138(7) 0.113(8) -0.122(8) -0.118(10)

loop_
_atom_type_symbol
_atom_type_scat_dispersion_real
_atom_type_scat_dispersion_imag
_atom_type_scat_Cromer_Mann_a1
_atom_type_scat_Cromer_Mann_b1
_atom_type_scat_Cromer_Mann_a2
_atom_type_scat_Cromer_Mann_b2
_atom_type_scat_Cromer_Mann_a3
_atom_type_scat_Cromer_Mann_b3
_atom_type_scat_Cromer_Mann_a4
_atom_type_scat_Cromer_Mann_b4
_atom_type_scat_Cromer_Mann_c
_atom_type_scat_source
C 0.0033 0.0016 2.3100 20.8439 1.0200 10.2075 1.5886 0.5687 0.8650 51.6512 0.2156 'International Tables Vol C 4.2.6.8 and 6.1.1.4'
H 0.0000 0.0000 0.4930 10.5109 0.3229 26.1257 0.1402 3.1424 0.0408 57.7998 0.0030 'International Tables Vol C 4.2.6.8 and 6.1.1.4'
N 0.0061 0.0033 12.2126 0.0057 3.1322 9.8933 2.0125 28.9975 1.1663 0.5826 -11.5290 'International Tables Vol C 4.2.6.8 and 6.1.1.4'

loop_
_geom_angle_atom_site_label_1
_geom_angle_atom_site_label_2
_geom_angle_atom_site_label_3
_geom_angle
_geom_angle_publ_flag
C9 C1 C11 120.4(3) yes
C9 C1 C13 119.8(4) yes
C11 C1 C13 119.9(3) yes
N3 C2 C8 122.1(4) yes
N3 C2 C12 120.5(4) yes
C8 C2 C12 117.4(4) yes
C2 N3 C19 121.7(4) yes
C2 N3 C20 120.5(4) yes
C19 N3 C20 117.7(4) yes
C6 C4 C9 127.8(4) yes
C6 C4 H41 116.3 no
C9 C4 H41 115.9 no
C13 C5 C15 118.6(4) yes
C13 C5 C18 121.4(4) yes
C15 C5 C18 119.9(4) yes
C4 C6 C7 124.3(4) yes
C4 C6 C14 119.5(4) yes
C7 C6 C14 116.2(4) yes
C6 C7 C12 122.4(4) yes
C6 C7 H71 119.7 no
C12 C7 H71 117.9 no
C2 C8 C14 121.0(4) yes
C2 C8 H81 119.5 no
C14 C8 H81 119.5 no
C1 C9 C4 125.0(4) yes
C1 C9 H91 116.9 no
C4 C9 H91 118.0 no
C11 C10 C15 108.4(3) yes
C11 C10 C16 109.5(3) yes
C15 C10 C16 109.5(4) yes
C11 C10 C17 110.0(3) yes
C15 C10 C17 111.4(4) yes
C16 C10 C17 108.0(4) yes
C10 C11 C1 113.8(3) yes
C10 C11 H112 109.6 no
C1 C11 H112 107.6 no
C10 C11 H111 109.3 no
C1 C11 H111 108.0 no
H112 C11 H111 108.5 no
C2 C12 C7 120.6(4) yes
C2 C12 H121 119.4 no
C7 C12 H121 119.9 no
C5 C13 C1 122.8(4) yes
C5 C13 H131 119.2 no
C1 C13 H131 118.0 no
C6 C14 C8 122.3(4) yes
C6 C14 H141 117.8 no
C8 C14 H141 119.9 no
C10 C15 C5 113.0(3) yes
C10 C15 H151 110.3 no
C5 C15 H151 109.1 no
C10 C15 H152 108.7 no
C5 C15 H152 108.5 no
H151 C15 H152 107.1 no
C10 C16 H161 111.5 no
C10 C16 H162 110.0 no
H161 C16 H162 109.9 no
C10 C16 H163 109.0 no
H161 C16 H163 107.5 no
H162 C16 H163 108.8 no
C10 C17 H172 112.2 no
C10 C17 H171 111.6 no
H172 C17 H171 106.2 no
C10 C17 H173 111.0 no
H172 C17 H173 106.8 no
H171 C17 H173 108.7 no
C5 C18 C21 122.0(5) yes
C5 C18 C23 121.4(5) yes
C21 C18 C23 116.6(5) yes
N3 C19 C26 113.5(5) yes
N3 C19 H192 110.7 no
C26 C19 H192 107.9 no
N3 C19 H191 108.2 no
C26 C19 H191 108.5 no
H192 C19 H191 107.8 no
N3 C20 C22 112.1(5) yes
N3 C20 H201 108.2 no
C22 C20 H201 108.4 no
N3 C20 H202 110.6 no
C22 C20 H202 109.4 no
H201 C20 H202 108.0 no
C18 C21 N25 178.9(8) yes
C20 C22 N27 109.7(6) yes
C20 C22 H221 107.7 no
N27 C22 H221 108.1 no
C20 C22 H222 110.9 no
N27 C22 H222 111.3 no
H221 C22 H222 109.0 no
C18 C23 N24 178.1(6) yes
C19 C26 H262 112.2 no
C19 C26 H261 109.5 no
H262 C26 H261 107.6 no
C19 C26 H263 113.2 no
H262 C26 H263 109.3 no
H261 C26 H263 104.7 no
C22 N27 N28 116.3(6) yes
N27 N28 N29 170.1(11) yes

loop_
_geom_bond_atom_site_label_1
_geom_bond_atom_site_label_2
_geom_bond_distance
_geom_bond_publ_flag
C1 C9 1.438(5) yes
C1 C11 1.501(5) yes
C1 C13 1.353(6) yes
C2 N3 1.374(5) yes
C2 C8 1.398(6) yes
C2 C12 1.405(6) yes
N3 C19 1.462(6) yes
N3 C20 1.461(6) yes
C4 C6 1.441(5) yes
C4 C9 1.345(6) yes
C4 H41 0.958 no
C5 C13 1.425(6) yes
C5 C15 1.494(6) yes
C5 C18 1.351(6) yes
C6 C7 1.401(6) yes
C6 C14 1.393(6) yes
C7 C12 1.369(6) yes
C7 H71 0.955 no
C8 C14 1.371(6) yes
C8 H81 0.955 no
C9 H91 0.963 no
C10 C11 1.528(5) yes
C10 C15 1.520(6) yes
C10 C16 1.537(6) yes
C10 C17 1.523(6) yes
C11 H112 0.979 no
C11 H111 0.985 no
C12 H121 0.954 no
C13 H131 0.939 no
C14 H141 0.949 no
C15 H151 0.984 no
C15 H152 1.004 no
C16 H161 0.978 no
C16 H162 0.975 no
C16 H163 0.988 no
C17 H172 0.960 no
C17 H171 0.987 no
C17 H173 0.959 no
C18 C21 1.438(8) yes
C18 C23 1.434(9) yes
C19 C26 1.495(8) yes
C19 H192 0.996 no
C19 H191 0.969 no
C20 C22 1.515(8) yes
C20 H201 0.968 no
C20 H202 0.998 no
C21 N25 1.124(7) yes
C22 N27 1.487(8) yes
C22 H221 0.995 no
C22 H222 0.979 no
C23 N24 1.130(8) yes
C26 H262 0.958 no
C26 H261 0.979 no
C26 H263 1.013 no
N27 N28 1.214(8) yes
N28 N29 1.068(9) yes
